data_7714235
loop_
_publ_author_name
'Kwon, Hee Chang'
'Lee, Da Hyun'
'Yoon, Minyoung'
'Nayab, Saira'
'Lee, Hyosun'
'Han, Ji Hoon'

_publ_section_title
;
 Novel Cu(II) Complexes as DNA-destabilizing Agents and Their DNA Nuclease
 Activity
;
_journal_name_full 'Dalton Transactions'
_journal_paper_doi 10.1039/D3DT02615A
_journal_year 2023
_chemical_formula_sum 'C15 H18 Cu N4 O6'
_chemical_formula_weight 413.87
_space_group_crystal_system monoclinic
_space_group_IT_number 14
_space_group_name_Hall '-P 2yn'
_space_group_name_H-M_alt 'P 1 21/n 1'
_atom_sites_solution_hydrogens difmap
_atom_sites_solution_primary dual
_audit_creation_method SHELXL-2019/2
_audit_update_record
;
2023-09-20 deposited with the CCDC.	2023-10-02 downloaded from the CCDC.
;
_cell_angle_alpha 90
_cell_angle_beta 101.99(3)
_cell_angle_gamma 90
_cell_formula_units_Z 4
_cell_length_a 9.968(2)
_cell_length_b 7.9070(16)
_cell_length_c 21.463(4)
_cell_measurement_reflns_used 43366
_cell_measurement_temperature 100(2)
_cell_measurement_theta_max 33.679
_cell_measurement_theta_min 0.350
_cell_volume 1654.7(6)
_computing_cell_refinement 'HKL3000sm (Otwinowski & Minor, 1997)'
_computing_data_collection 'PAL BL2D-SMDC Program (Shin et. al, 2016)'
_computing_data_reduction 'HKL3000sm (Otwinowski & Minor, 1997)'
_computing_molecular_graphics ORTEP
_computing_publication_material WinGX
_computing_structure_refinement 'SHELXL-2019/2 (Sheldrick, 2019)'
_computing_structure_solution 'SHELXT 2018/2 (Sheldrick, 2018)'
_diffrn_ambient_temperature 100(2)
_diffrn_measured_fraction_theta_full 0.994
_diffrn_measured_fraction_theta_max 0.836
_diffrn_measurement_device_type 'Rayonix MX225HS CCD area detector'
_diffrn_measurement_method 'omega scan'
_diffrn_radiation_type synchrotron
_diffrn_radiation_wavelength 0.610
_diffrn_reflns_av_R_equivalents 0.0625
_diffrn_reflns_av_unetI/netI 0.0501
_diffrn_reflns_Laue_measured_fraction_full 0.994
_diffrn_reflns_Laue_measured_fraction_max 0.836
_diffrn_reflns_limit_h_max 16
_diffrn_reflns_limit_h_min -16
_diffrn_reflns_limit_k_max 12
_diffrn_reflns_limit_k_min -12
_diffrn_reflns_limit_l_max 35
_diffrn_reflns_limit_l_min -35
_diffrn_reflns_number 27826
_diffrn_reflns_point_group_measured_fraction_full 0.994
_diffrn_reflns_point_group_measured_fraction_max 0.836
_diffrn_reflns_theta_full 21.469
_diffrn_reflns_theta_max 33.665
_diffrn_reflns_theta_min 1.665
_diffrn_source 'PLSII 2D bending magnet'
_exptl_absorpt_coefficient_mu 0.901
_exptl_absorpt_correction_T_max 1.000
_exptl_absorpt_correction_T_min 0.954
_exptl_absorpt_correction_type empirical
_exptl_absorpt_process_details 'HKL3000sm Scalepack(Otwinowski et.al,2003)'
_exptl_crystal_colour blue
_exptl_crystal_density_diffrn 1.661
_exptl_crystal_description plate
_exptl_crystal_F_000 852
_exptl_crystal_size_max 0.080
_exptl_crystal_size_mid 0.075
_exptl_crystal_size_min 0.050
_refine_diff_density_max 1.042
_refine_diff_density_min -1.847
_refine_diff_density_rms 0.128
_refine_ls_extinction_method none
_refine_ls_goodness_of_fit_ref 1.150
_refine_ls_hydrogen_treatment refall
_refine_ls_matrix_type full
_refine_ls_number_parameters 307
_refine_ls_number_reflns 8692
_refine_ls_number_restraints 0
_refine_ls_restrained_S_all 1.150
_refine_ls_R_factor_all 0.0586
_refine_ls_R_factor_gt 0.0476
_refine_ls_shift/su_max 0.003
_refine_ls_shift/su_mean 0.000
_refine_ls_structure_factor_coef Fsqd
_refine_ls_weighting_details 'w=1/[\s^2^(Fo^2^)+(0.0804P)^2^] where P=(Fo^2^+2Fc^2^)/3'
_refine_ls_weighting_scheme calc
_refine_ls_wR_factor_gt 0.1382
_refine_ls_wR_factor_ref 0.1433
_reflns_Friedel_coverage 0.000
_reflns_number_gt 6913
_reflns_number_total 8692
_reflns_threshold_expression 'I > 2\s(I)'
_cod_data_source_file d3dt02615a2.cif
_cod_data_source_block tt_a
_cod_original_sg_symbol_H-M 'P 21/n'
_cod_database_code 7714235
_shelx_shelxl_version_number 2019/2
_shelx_space_group_comment
;
The symmetry employed for this shelxl refinement is uniquely defined
by the following loop, which should always be used as a source of
symmetry information in preference to the above space-group names.
They are only intended as comments.
;
_shelx_estimated_absorpt_t_min 0.931
_shelx_estimated_absorpt_t_max 0.956

loop_
_space_group_symop_operation_xyz
'x, y, z'
'-x+1/2, y+1/2, -z+1/2'
'-x, -y, -z'
'x-1/2, -y-1/2, z-1/2'

loop_
_atom_site_label
_atom_site_type_symbol
_atom_site_fract_x
_atom_site_fract_y
_atom_site_fract_z
_atom_site_U_iso_or_equiv
_atom_site_adp_type
_atom_site_occupancy
_atom_site_site_symmetry_order
_atom_site_calc_flag
_atom_site_refinement_flags_posn
_atom_site_refinement_flags_adp
_atom_site_refinement_flags_occupancy
_atom_site_disorder_assembly
_atom_site_disorder_group
Cu1 Cu 0.87137(2) 0.43696(2) 0.63794(2) 0.01196(5) Uani 1 1 d . . . . .
O1 O 0.83584(12) 0.20791(15) 0.59631(5) 0.0181(2) Uani 1 1 d . . . . .
N1 N 0.68539(12) 0.52875(16) 0.60465(5) 0.01318(18) Uani 1 1 d . . . . .
C1 C 0.56136(14) 0.44699(17) 0.59926(6) 0.0134(2) Uani 1 1 d . . . . .
H1 H 0.820(2) 0.882(3) 0.6014(11) 0.022(5) Uiso 1 1 d . . . . .
O2 O 0.87569(15) 0.10782(17) 0.50756(6) 0.0258(2) Uani 1 1 d . . . . .
N2 N 0.92948(11) 0.67974(15) 0.64391(5) 0.01179(18) Uani 1 1 d . . . . .
C2 C 0.55650(14) 0.2797(2) 0.62199(7) 0.0161(2) Uani 1 1 d . . . . .
H2 H 0.638(2) 0.223(2) 0.6406(10) 0.010(4) Uiso 1 1 d . . . . .
O3 O 0.95615(13) 0.35554(16) 0.54208(6) 0.0235(2) Uani 1 1 d . . . . .
N3 N 0.89093(12) 0.22239(16) 0.54752(6) 0.0156(2) Uani 1 1 d . . . . .
C3 C 0.43215(15) 0.1983(2) 0.61594(7) 0.0188(3) Uani 1 1 d . . . . .
H3 H 0.429(3) 0.086(3) 0.6326(12) 0.021(6) Uiso 1 1 d . . . . .
O4 O 1.03527(11) 0.35710(14) 0.70079(5) 0.01625(18) Uani 1 1 d . . . . .
N4 N 0.98130(13) 0.32496(16) 0.74959(6) 0.0158(2) Uani 1 1 d . . . . .
C4 C 0.30882(15) 0.2803(2) 0.58738(7) 0.0215(3) Uani 1 1 d . . . . .
H4 H 1.070(2) 0.663(3) 0.5907(10) 0.018(5) Uiso 1 1 d . . . . .
O5 O 0.85396(12) 0.34606(17) 0.74175(6) 0.0228(2) Uani 1 1 d . . . . .
C5 C 0.31096(15) 0.4430(2) 0.56565(8) 0.0198(3) Uani 1 1 d . . . . .
H5 H 0.231(3) 0.491(3) 0.5461(12) 0.026(6) Uiso 1 1 d . . . . .
O6 O 1.05364(14) 0.27661(17) 0.79952(5) 0.0252(2) Uani 1 1 d . . . . .
C6 C 0.43715(14) 0.5307(2) 0.57160(6) 0.0154(2) Uani 1 1 d . . . . .
H6 H 1.073(3) 0.952(3) 0.6127(13) 0.028(7) Uiso 1 1 d . . . . .
C7 C 0.44483(15) 0.7011(2) 0.55162(7) 0.0179(2) Uani 1 1 d . . . . .
H7 H 1.218(3) 0.879(3) 0.6333(11) 0.026(6) Uiso 1 1 d . . . . .
C8 C 0.56937(15) 0.77974(19) 0.55963(7) 0.0169(2) Uani 1 1 d . . . . .
H8 H 0.573(3) 0.891(3) 0.5479(12) 0.023(6) Uiso 1 1 d . . . . .
C9 C 0.68910(14) 0.68847(18) 0.58644(6) 0.0140(2) Uani 1 1 d . . . . .
H9 H 1.182(2) 0.872(3) 0.7399(12) 0.024(6) Uiso 1 1 d . . . . .
C10 C 0.82870(14) 0.76719(19) 0.59351(7) 0.0156(2) Uani 1 1 d . . . . .
H10 H 0.860(3) 0.753(3) 0.5522(12) 0.025(6) Uiso 1 1 d . . . . .
C11 C 0.92401(14) 0.74404(18) 0.70899(6) 0.0146(2) Uani 1 1 d . . . . .
H11 H 0.972(2) 0.948(2) 0.7655(11) 0.011(5) Uiso 1 1 d . . . . .
C12 C 0.97755(17) 0.92412(19) 0.72143(7) 0.0172(2) Uani 1 1 d . . . . .
H12 H 0.918(3) 0.993(3) 0.6942(12) 0.022(5) Uiso 1 1 d . . . . .
C13 C 1.12305(16) 0.9401(2) 0.70949(8) 0.0191(3) Uani 1 1 d . . . . .
H13 H 1.154(2) 1.054(2) 0.7157(11) 0.012(5) Uiso 1 1 d . . . . .
C14 C 1.12546(15) 0.8795(2) 0.64230(7) 0.0175(2) Uani 1 1 d . . . . .
H14 H 0.360(2) 0.759(3) 0.5344(12) 0.025(6) Uiso 1 1 d . . . . .
C15 C 1.07190(14) 0.69929(19) 0.63224(7) 0.0154(2) Uani 1 1 d . . . . .
H15 H 1.127(3) 0.625(3) 0.6574(11) 0.024(6) Uiso 1 1 d . . . . .
H16 H 0.832(2) 0.734(3) 0.7178(11) 0.020(5) Uiso 1 1 d . . . . .
H17 H 0.983(2) 0.673(3) 0.7415(10) 0.015(5) Uiso 1 1 d . . . . .
H18 H 0.220(3) 0.228(3) 0.5863(13) 0.035(7) Uiso 1 1 d . . . . .

loop_
_atom_site_aniso_label
_atom_site_aniso_U_11
_atom_site_aniso_U_22
_atom_site_aniso_U_33
_atom_site_aniso_U_23
_atom_site_aniso_U_13
_atom_site_aniso_U_12
Cu1 0.00759(8) 0.01836(9) 0.00964(8) 0.00106(5) 0.00115(5) 0.00053(5)
O1 0.0187(5) 0.0236(5) 0.0144(4) -0.0007(4) 0.0087(4) -0.0004(4)
N1 0.0090(4) 0.0206(5) 0.0097(4) 0.0008(4) 0.0012(3) 0.0002(4)
C1 0.0084(5) 0.0237(6) 0.0077(4) -0.0009(4) 0.0011(4) 0.0000(4)
O2 0.0354(7) 0.0270(5) 0.0158(5) -0.0041(4) 0.0072(5) 0.0040(5)
N2 0.0077(4) 0.0193(5) 0.0085(4) 0.0017(3) 0.0021(3) 0.0010(3)
C2 0.0110(5) 0.0256(6) 0.0117(5) 0.0008(4) 0.0021(4) -0.0021(5)
O3 0.0236(6) 0.0280(6) 0.0213(5) 0.0029(4) 0.0102(4) -0.0037(5)
N3 0.0112(4) 0.0225(5) 0.0125(5) 0.0030(4) 0.0010(4) 0.0042(4)
C3 0.0134(6) 0.0290(7) 0.0144(6) -0.0001(5) 0.0039(4) -0.0052(5)
O4 0.0112(4) 0.0240(5) 0.0137(4) 0.0039(3) 0.0029(3) 0.0014(3)
N4 0.0150(5) 0.0200(5) 0.0119(4) 0.0001(4) 0.0016(4) -0.0031(4)
C4 0.0094(5) 0.0387(8) 0.0168(6) -0.0023(6) 0.0038(4) -0.0052(5)
O5 0.0135(5) 0.0351(6) 0.0214(5) 0.0049(4) 0.0076(4) -0.0002(4)
C5 0.0084(5) 0.0352(8) 0.0160(6) -0.0044(5) 0.0027(4) 0.0013(5)
O6 0.0276(6) 0.0330(6) 0.0112(4) 0.0037(4) -0.0044(4) -0.0019(5)
C6 0.0089(5) 0.0271(6) 0.0101(5) -0.0028(4) 0.0017(4) 0.0023(4)
C7 0.0117(5) 0.0269(7) 0.0135(5) -0.0016(5) -0.0007(4) 0.0057(5)
C8 0.0142(5) 0.0221(6) 0.0130(5) 0.0010(4) -0.0005(4) 0.0039(5)
C9 0.0108(5) 0.0217(6) 0.0088(5) 0.0010(4) 0.0000(4) 0.0014(4)
C10 0.0123(5) 0.0204(6) 0.0127(5) 0.0046(4) -0.0008(4) -0.0006(4)
C11 0.0134(5) 0.0213(6) 0.0100(5) -0.0001(4) 0.0049(4) 0.0002(4)
C12 0.0178(6) 0.0209(6) 0.0129(5) -0.0018(4) 0.0035(5) 0.0003(5)
C13 0.0143(6) 0.0253(7) 0.0163(6) -0.0007(5) -0.0004(5) -0.0025(5)
C14 0.0111(5) 0.0246(7) 0.0174(6) 0.0015(5) 0.0042(4) -0.0023(5)
C15 0.0103(5) 0.0232(6) 0.0138(5) 0.0004(4) 0.0052(4) -0.0003(4)

loop_
_atom_type_symbol
_atom_type_description
_atom_type_scat_dispersion_real
_atom_type_scat_dispersion_imag
_atom_type_scat_source
C C 0.0021 0.0012 'International Tables Vol C Tables 4.2.6.8 and 6.1.1.4'
H H 0.0000 0.0000 'International Tables Vol C Tables 4.2.6.8 and 6.1.1.4'
N N 0.0044 0.0024 'International Tables Vol C Tables 4.2.6.8 and 6.1.1.4'
O O 0.0078 0.0044 'International Tables Vol C Tables 4.2.6.8 and 6.1.1.4'
Cu Cu 0.3370 0.9703 'International Tables Vol C Tables 4.2.6.8 and 6.1.1.4'

loop_
_geom_angle_atom_site_label_1
_geom_angle_atom_site_label_2
_geom_angle_atom_site_label_3
_geom_angle
_geom_angle_site_symmetry_1
_geom_angle_site_symmetry_3
_geom_angle_publ_flag
N1 Cu1 O4 159.13(5) . . ?
N1 Cu1 N2 84.74(5) . . ?
O4 Cu1 N2 94.29(5) . . ?
N1 Cu1 O1 95.98(5) . . ?
O4 Cu1 O1 93.39(5) . . ?
N2 Cu1 O1 155.64(4) . . ?
N1 Cu1 O5 101.74(5) . . ?
O4 Cu1 O5 58.66(4) . . ?
N2 Cu1 O5 107.81(5) . . ?
O1 Cu1 O5 95.92(5) . . ?
N3 O1 Cu1 102.45(9) . . ?
C9 N1 C1 120.12(12) . . ?
C9 N1 Cu1 111.98(9) . . ?
C1 N1 Cu1 127.90(10) . . ?
N1 C1 C2 120.27(12) . . ?
N1 C1 C6 120.35(13) . . ?
C2 C1 C6 119.37(13) . . ?
C10 N2 C11 111.78(11) . . ?
C10 N2 C15 110.53(11) . . ?
C11 N2 C15 109.87(11) . . ?
C10 N2 Cu1 104.89(9) . . ?
C11 N2 Cu1 108.61(8) . . ?
C15 N2 Cu1 111.07(9) . . ?
C3 C2 C1 119.92(14) . . ?
C3 C2 H2 119.8(12) . . ?
C1 C2 H2 120.3(12) . . ?
O2 N3 O3 122.82(13) . . ?
O2 N3 O1 119.28(13) . . ?
O3 N3 O1 117.89(12) . . ?
C2 C3 C4 120.73(15) . . ?
C2 C3 H3 119.5(16) . . ?
C4 C3 H3 119.8(16) . . ?
N4 O4 Cu1 100.91(8) . . ?
O6 N4 O5 123.68(13) . . ?
O6 N4 O4 120.06(13) . . ?
O5 N4 O4 116.26(12) . . ?
C5 C4 C3 120.35(14) . . ?
C5 C4 H18 118.1(16) . . ?
C3 C4 H18 121.3(16) . . ?
N4 O5 Cu1 84.11(8) . . ?
C4 C5 C6 120.30(14) . . ?
C4 C5 H5 118.3(17) . . ?
C6 C5 H5 121.3(16) . . ?
C5 C6 C1 119.31(14) . . ?
C5 C6 C7 122.59(14) . . ?
C1 C6 C7 118.09(13) . . ?
C8 C7 C6 119.87(13) . . ?
C8 C7 H14 122.1(14) . . ?
C6 C7 H14 117.9(14) . . ?
C7 C8 C9 119.18(14) . . ?
C7 C8 H8 119.3(16) . . ?
C9 C8 H8 121.5(16) . . ?
N1 C9 C8 122.33(13) . . ?
N1 C9 C10 116.55(12) . . ?
C8 C9 C10 121.08(13) . . ?
N2 C10 C9 110.65(11) . . ?
N2 C10 H1 113.2(15) . . ?
C9 C10 H1 107.9(15) . . ?
N2 C10 H10 107.6(14) . . ?
C9 C10 H10 108.5(14) . . ?
H1 C10 H10 108.8(19) . . ?
N2 C11 C12 113.64(11) . . ?
N2 C11 H16 111.8(14) . . ?
C12 C11 H16 110.5(13) . . ?
N2 C11 H17 109.5(12) . . ?
C12 C11 H17 105.6(12) . . ?
H16 C11 H17 105.2(18) . . ?
C11 C12 C13 110.95(12) . . ?
C11 C12 H11 105.2(11) . . ?
C13 C12 H11 113.3(14) . . ?
C11 C12 H12 106.4(16) . . ?
C13 C12 H12 110.8(15) . . ?
H11 C12 H12 110(2) . . ?
C14 C13 C12 109.53(13) . . ?
C14 C13 H9 110.1(15) . . ?
C12 C13 H9 108.2(15) . . ?
C14 C13 H13 111.2(14) . . ?
C12 C13 H13 110.1(14) . . ?
H9 C13 H13 108(2) . . ?
C15 C14 C13 110.78(12) . . ?
C15 C14 H6 110.5(16) . . ?
C13 C14 H6 109.7(16) . . ?
C15 C14 H7 106.4(14) . . ?
C13 C14 H7 112.9(14) . . ?
H6 C14 H7 106(2) . . ?
N2 C15 C14 112.91(11) . . ?
N2 C15 H4 107.1(14) . . ?
C14 C15 H4 111.0(14) . . ?
N2 C15 H15 108.5(16) . . ?
C14 C15 H15 111.5(16) . . ?
H4 C15 H15 105(2) . . ?

loop_
_geom_bond_atom_site_label_1
_geom_bond_atom_site_label_2
_geom_bond_distance
_geom_bond_site_symmetry_2
_geom_bond_publ_flag
Cu1 N1 1.9807(13) . ?
Cu1 O4 1.9930(12) . ?
Cu1 N2 2.0016(13) . ?
Cu1 O1 2.0180(12) . ?
Cu1 O5 2.3815(13) . ?
O1 N3 1.2847(16) . ?
N1 C9 1.3248(19) . ?
N1 C1 1.3786(18) . ?
C1 C2 1.414(2) . ?
C1 C6 1.420(2) . ?
O2 N3 1.2350(18) . ?
N2 C10 1.4853(18) . ?
N2 C11 1.4980(17) . ?
N2 C15 1.5000(18) . ?
C2 C3 1.379(2) . ?
C2 H2 0.94(2) . ?
O3 N3 1.2555(18) . ?
C3 C4 1.412(2) . ?
C3 H3 0.96(2) . ?
O4 N4 1.2981(16) . ?
N4 O6 1.2222(17) . ?
N4 O5 1.2564(17) . ?
C4 C5 1.370(3) . ?
C4 H18 0.98(3) . ?
C5 C6 1.419(2) . ?
C5 H5 0.91(3) . ?
C6 C7 1.421(2) . ?
C7 C8 1.367(2) . ?
C7 H14 0.97(2) . ?
C8 C9 1.411(2) . ?
C8 H8 0.92(2) . ?
C9 C10 1.503(2) . ?
C10 H1 0.93(3) . ?
C10 H10 1.01(3) . ?
C11 C12 1.525(2) . ?
C11 H16 0.97(2) . ?
C11 H17 0.99(2) . ?
C12 C13 1.530(2) . ?
C12 H11 0.98(2) . ?
C12 H12 0.92(3) . ?
C13 C14 1.525(2) . ?
C13 H9 0.95(2) . ?
C13 H13 0.948(19) . ?
C14 C15 1.521(2) . ?
C14 H6 0.93(3) . ?
C14 H7 0.98(3) . ?
C15 H4 0.93(2) . ?
C15 H15 0.90(2) . ?

loop_
_geom_torsion_atom_site_label_1
_geom_torsion_atom_site_label_2
_geom_torsion_atom_site_label_3
_geom_torsion_atom_site_label_4
_geom_torsion
_geom_torsion_site_symmetry_1
_geom_torsion_site_symmetry_2
_geom_torsion_site_symmetry_3
_geom_torsion_site_symmetry_4
_geom_torsion_publ_flag
C9 N1 C1 C2 -176.38(12) . . . . ?
Cu1 N1 C1 C2 3.50(18) . . . . ?
C9 N1 C1 C6 2.79(19) . . . . ?
Cu1 N1 C1 C6 -177.33(10) . . . . ?
N1 C1 C2 C3 -179.46(13) . . . . ?
C6 C1 C2 C3 1.4(2) . . . . ?
Cu1 O1 N3 O2 -172.97(11) . . . . ?
Cu1 O1 N3 O3 5.62(14) . . . . ?
C1 C2 C3 C4 -0.2(2) . . . . ?
Cu1 O4 N4 O6 -177.76(12) . . . . ?
Cu1 O4 N4 O5 2.44(14) . . . . ?
C2 C3 C4 C5 -0.5(2) . . . . ?
O6 N4 O5 Cu1 178.20(14) . . . . ?
O4 N4 O5 Cu1 -2.02(12) . . . . ?
C3 C4 C5 C6 0.0(2) . . . . ?
C4 C5 C6 C1 1.1(2) . . . . ?
C4 C5 C6 C7 -178.06(14) . . . . ?
N1 C1 C6 C5 179.00(12) . . . . ?
C2 C1 C6 C5 -1.8(2) . . . . ?
N1 C1 C6 C7 -1.76(19) . . . . ?
C2 C1 C6 C7 177.42(12) . . . . ?
C5 C6 C7 C8 178.86(14) . . . . ?
C1 C6 C7 C8 -0.4(2) . . . . ?
C6 C7 C8 C9 1.4(2) . . . . ?
C1 N1 C9 C8 -1.7(2) . . . . ?
Cu1 N1 C9 C8 178.40(11) . . . . ?
C1 N1 C9 C10 -179.51(12) . . . . ?
Cu1 N1 C9 C10 0.59(15) . . . . ?
C7 C8 C9 N1 -0.4(2) . . . . ?
C7 C8 C9 C10 177.27(13) . . . . ?
C11 N2 C10 C9 -82.83(14) . . . . ?
C15 N2 C10 C9 154.46(12) . . . . ?
Cu1 N2 C10 C9 34.67(13) . . . . ?
N1 C9 C10 N2 -24.75(17) . . . . ?
C8 C9 C10 N2 157.40(12) . . . . ?
C10 N2 C11 C12 -69.58(15) . . . . ?
C15 N2 C11 C12 53.52(15) . . . . ?
Cu1 N2 C11 C12 175.18(10) . . . . ?
N2 C11 C12 C13 -54.98(16) . . . . ?
C11 C12 C13 C14 54.98(16) . . . . ?
C12 C13 C14 C15 -56.26(16) . . . . ?
C10 N2 C15 C14 69.30(15) . . . . ?
C11 N2 C15 C14 -54.52(15) . . . . ?
Cu1 N2 C15 C14 -174.70(9) . . . . ?
C13 C14 C15 N2 57.31(16) . . . . ?
